data_7158196
loop_
_publ_author_name
'Chen, Yan-Shan'
'Zheng, Yu'
'Chen, Zhi-Jun'
'Xie, Zhen-Zhen'
'He, Xian-Chen'
'Xiao, Jun-An'
'Chen, Kai'
'Xiang, Hao-Yue'
'Yang, Hua'

_publ_section_title
;
 A phosphine-catalysed one-pot domino sequence to access
 cyclopentene-fused coumarins.
;
_journal_issue 32
_journal_name_full 'Organic &amp; biomolecular chemistry'
_journal_page_first 7074
_journal_page_last 7080
_journal_paper_doi 10.1039/d1ob01143j
_journal_volume 19
_journal_year 2021
_chemical_formula_moiety 'C21 H16 N2 O3'
_chemical_formula_sum 'C21 H16 N2 O3'
_chemical_formula_weight 344.36
_space_group_crystal_system monoclinic
_space_group_IT_number 14
_space_group_name_Hall '-P 2yn'
_space_group_name_H-M_alt 'P 1 21/n 1'
_atom_sites_solution_hydrogens geom
_atom_sites_solution_primary direct
_atom_sites_solution_secondary difmap
_audit_creation_date 2020-09-24
_audit_creation_method
;
Olex2 1.2
(compiled 2018.05.29 svn.r3508 for OlexSys, GUI svn.r5506)
;
_audit_update_record
;
2021-04-30 deposited with the CCDC.	2021-07-27 downloaded from the CCDC.
;
_cell_angle_alpha 90.00
_cell_angle_beta 96.1923(16)
_cell_angle_gamma 90.00
_cell_formula_units_Z 4
_cell_length_a 8.9293(5)
_cell_length_b 10.0916(6)
_cell_length_c 18.8422(10)
_cell_measurement_reflns_used 9887
_cell_measurement_temperature 293(2)
_cell_measurement_theta_max 27.497
_cell_measurement_theta_min 2.967
_cell_volume 1687.98(16)
_computing_cell_refinement 'SAINT V8.38A (?, 2016)'
_computing_data_reduction 'SAINT V8.38A (?, 2016)'
_computing_molecular_graphics 'Olex2 (Dolomanov et al., 2009)'
_computing_publication_material 'Olex2 (Dolomanov et al., 2009)'
_computing_structure_refinement 'XL (Sheldrick, 2008)'
_computing_structure_solution 'XS (Sheldrick, 2008)'
_diffrn_ambient_temperature 293(2)
_diffrn_measured_fraction_theta_full 0.995
_diffrn_measured_fraction_theta_max 0.995
_diffrn_measurement_device_type 'CCD area detector'
_diffrn_measurement_method 'phi and omega scans'
_diffrn_radiation_monochromator graphite
_diffrn_radiation_type MoK\a
_diffrn_radiation_wavelength 0.71076
_diffrn_reflns_av_R_equivalents 0.0323
_diffrn_reflns_av_unetI/netI 0.0247
_diffrn_reflns_limit_h_max 11
_diffrn_reflns_limit_h_min -11
_diffrn_reflns_limit_k_max 13
_diffrn_reflns_limit_k_min -13
_diffrn_reflns_limit_l_max 24
_diffrn_reflns_limit_l_min -23
_diffrn_reflns_number 26137
_diffrn_reflns_theta_full 27.56
_diffrn_reflns_theta_max 27.56
_diffrn_reflns_theta_min 3.16
_diffrn_source 'fine-focus sealed tube'
_exptl_absorpt_coefficient_mu 0.092
_exptl_absorpt_correction_T_max 0.7456
_exptl_absorpt_correction_T_min 0.7020
_exptl_absorpt_correction_type multi-scan
_exptl_absorpt_process_details
;
SADABS-2016/2 (Bruker,2016/2) was used for absorption correction.
wR2(int) was 0.0546 before and 0.0501 after correction.
The Ratio of minimum to maximum transmission is 0.9415.
The \l/2 correction factor is Not present.
;
_exptl_crystal_colour COLORLESS
_exptl_crystal_density_diffrn 1.355
_exptl_crystal_density_method 'not measured'
_exptl_crystal_description BAR
_exptl_crystal_F_000 720
_exptl_crystal_size_max 0.313
_exptl_crystal_size_mid 0.205
_exptl_crystal_size_min 0.112
_refine_diff_density_max 0.214
_refine_diff_density_min -0.255
_refine_diff_density_rms 0.045
_refine_ls_extinction_method none
_refine_ls_goodness_of_fit_ref 1.056
_refine_ls_hydrogen_treatment constr
_refine_ls_matrix_type full
_refine_ls_number_parameters 236
_refine_ls_number_reflns 3883
_refine_ls_number_restraints 0
_refine_ls_restrained_S_all 1.056
_refine_ls_R_factor_all 0.0622
_refine_ls_R_factor_gt 0.0454
_refine_ls_shift/su_max 0.000
_refine_ls_shift/su_mean 0.000
_refine_ls_structure_factor_coef Fsqd
_refine_ls_weighting_details 'calc w=1/[\s^2^(Fo^2^)+(0.0561P)^2^+0.3344P] where P=(Fo^2^+2Fc^2^)/3'
_refine_ls_weighting_scheme calc
_refine_ls_wR_factor_gt 0.1070
_refine_ls_wR_factor_ref 0.1149
_reflns_number_gt 3020
_reflns_number_total 3883
_reflns_threshold_expression >2sigma(I)
_cod_data_source_file d1ob01143j2.cif
_cod_data_source_block xja_922b_0m
_cod_depositor_comments 'Adding full bibliography for 7158194--7158196.cif.'
_cod_database_code 7158196
_olex2_refinement_description
;
1. Fixed Uiso
 At 1.2 times of:
  All C(H) groups, All C(H,H) groups
 At 1.5 times of:
  All C(H,H,H) groups
2.a Ternary CH refined with riding coordinates:
 C7(H7)
2.b Secondary CH2 refined with riding coordinates:
 C11(H11A,H11B)
2.c Aromatic/amide H refined with riding coordinates:
 C1(H1), C20(H20), C18(H18), C16(H16), C4(H4), C12(H12), C3(H3), C19(H19),
 C17(H17), C2(H2)
2.d Idealised Me refined as rotating group:
 C21(H21A,H21B,H21C)
;
_olex2_submission_special_instructions 'No special instructions were received'

loop_
_space_group_symop_id
_space_group_symop_operation_xyz
1 'x, y, z'
2 '-x+1/2, y+1/2, -z+1/2'
3 '-x, -y, -z'
4 'x-1/2, -y-1/2, z-1/2'

loop_
_atom_site_label
_atom_site_type_symbol
_atom_site_fract_x
_atom_site_fract_y
_atom_site_fract_z
_atom_site_U_iso_or_equiv
_atom_site_adp_type
_atom_site_occupancy
_atom_site_calc_flag
_atom_site_disorder_assembly
_atom_site_disorder_group
_atom_site_refinement_flags_posn
O1 O 0.14038(12) 0.59980(10) 0.05947(6) 0.0483(3) Uani 1 d . . .
N1 N 0.03185(12) 0.67590(11) 0.15788(6) 0.0335(3) Uani 1 d . . .
O3 O 0.47423(12) 1.10742(11) 0.06630(6) 0.0502(3) Uani 1 d . . .
N2 N 0.07349(13) 0.76213(11) 0.21595(6) 0.0373(3) Uani 1 d . . .
C14 C 0.20065(15) 0.81433(13) 0.20646(7) 0.0343(3) Uani 1 d . . .
C15 C -0.09588(14) 0.59262(12) 0.16056(7) 0.0327(3) Uani 1 d . . .
C7 C 0.30823(14) 0.86972(12) 0.08705(7) 0.0317(3) Uani 1 d . . .
H7 H 0.2920 0.8312 0.0391 0.038 Uiso 1 calc . . R
C6 C 0.23284(15) 1.00284(12) 0.08472(7) 0.0332(3) Uani 1 d . . .
C10 C 0.26418(14) 0.76349(12) 0.14115(7) 0.0321(3) Uani 1 d . . .
C13 C 0.14028(15) 0.66954(12) 0.11168(7) 0.0322(3) Uani 1 d . . .
C1 C 0.08030(16) 1.02245(14) 0.08897(8) 0.0402(3) Uani 1 d . . .
H1 H 0.0191 0.9500 0.0957 0.048 Uiso 1 calc . . R
C8 C 0.47528(15) 0.88257(14) 0.10683(7) 0.0375(3) Uani 1 d . . .
C5 C 0.31961(16) 1.11374(14) 0.07377(7) 0.0394(3) Uani 1 d . . .
O2 O 0.69244(13) 1.00679(14) 0.08694(7) 0.0633(3) Uani 1 d . . .
C20 C -0.15934(16) 0.52949(15) 0.09950(8) 0.0425(3) Uani 1 d . . .
H20 H -0.1226 0.5452 0.0559 0.051 Uiso 1 calc . . R
C18 C -0.33515(17) 0.42045(16) 0.16747(10) 0.0525(4) Uani 1 d . . .
H18 H -0.4143 0.3613 0.1699 0.063 Uiso 1 calc . . R
C16 C -0.15462(16) 0.57260(15) 0.22498(8) 0.0422(3) Uani 1 d . . .
H16 H -0.1139 0.6166 0.2659 0.051 Uiso 1 calc . . R
C21 C 0.2763(2) 0.91109(16) 0.25798(8) 0.0512(4) Uani 1 d . . .
H21A H 0.2869 0.9944 0.2344 0.077 Uiso 1 calc . . GR
H21B H 0.3740 0.8782 0.2758 0.077 Uiso 1 calc . . GR
H21C H 0.2168 0.9232 0.2970 0.077 Uiso 1 calc . . GR
C11 C 0.41438(16) 0.68678(15) 0.16135(9) 0.0470(4) Uani 1 d . . .
H11A H 0.4255 0.6624 0.2114 0.056 Uiso 1 calc . . R
H11B H 0.4185 0.6072 0.1327 0.056 Uiso 1 calc . . R
C4 C 0.2580(2) 1.23908(15) 0.06708(9) 0.0519(4) Uani 1 d . . .
H4 H 0.3184 1.3117 0.0594 0.062 Uiso 1 calc . . R
C12 C 0.53292(16) 0.78265(16) 0.14569(9) 0.0471(4) Uani 1 d . . .
H12 H 0.6348 0.7733 0.1613 0.057 Uiso 1 calc . . R
C9 C 0.55864(16) 0.99865(16) 0.08665(8) 0.0430(4) Uani 1 d . . .
C3 C 0.1069(2) 1.25568(15) 0.07182(9) 0.0542(4) Uani 1 d . . .
H3 H 0.0645 1.3398 0.0673 0.065 Uiso 1 calc . . R
C19 C -0.27791(18) 0.44274(16) 0.10370(10) 0.0523(4) Uani 1 d . . .
H19 H -0.3195 0.3989 0.0628 0.063 Uiso 1 calc . . R
C17 C -0.27444(17) 0.48637(16) 0.22759(9) 0.0505(4) Uani 1 d . . .
H17 H -0.3144 0.4729 0.2706 0.061 Uiso 1 calc . . R
C2 C 0.01765(18) 1.14797(15) 0.08332(9) 0.0498(4) Uani 1 d . . .
H2 H -0.0844 1.1596 0.0873 0.060 Uiso 1 calc . . R

loop_
_atom_site_aniso_label
_atom_site_aniso_U_11
_atom_site_aniso_U_22
_atom_site_aniso_U_33
_atom_site_aniso_U_23
_atom_site_aniso_U_13
_atom_site_aniso_U_12
O1 0.0535(6) 0.0440(6) 0.0509(6) -0.0174(5) 0.0223(5) -0.0109(5)
N1 0.0344(6) 0.0320(6) 0.0355(6) -0.0026(4) 0.0097(5) -0.0021(5)
O3 0.0428(6) 0.0486(6) 0.0602(7) 0.0101(5) 0.0105(5) -0.0136(5)
N2 0.0430(7) 0.0349(6) 0.0354(6) -0.0039(5) 0.0109(5) -0.0013(5)
C14 0.0405(7) 0.0300(6) 0.0328(7) 0.0012(5) 0.0056(6) 0.0000(6)
C15 0.0286(6) 0.0292(6) 0.0410(7) 0.0047(5) 0.0065(5) 0.0045(5)
C7 0.0318(6) 0.0318(7) 0.0323(6) -0.0001(5) 0.0076(5) -0.0027(5)
C6 0.0364(7) 0.0320(7) 0.0309(6) 0.0033(5) 0.0017(5) -0.0031(5)
C10 0.0322(7) 0.0279(6) 0.0371(7) 0.0015(5) 0.0078(5) 0.0013(5)
C13 0.0362(7) 0.0253(6) 0.0364(7) 0.0009(5) 0.0101(5) 0.0015(5)
C1 0.0355(7) 0.0359(7) 0.0483(8) 0.0060(6) 0.0013(6) -0.0021(6)
C8 0.0309(7) 0.0445(8) 0.0385(7) -0.0018(6) 0.0103(6) -0.0021(6)
C5 0.0413(8) 0.0391(8) 0.0377(7) 0.0036(6) 0.0039(6) -0.0081(6)
O2 0.0366(6) 0.0869(9) 0.0684(8) 0.0054(7) 0.0144(5) -0.0168(6)
C20 0.0382(7) 0.0450(8) 0.0458(8) -0.0024(6) 0.0108(6) -0.0029(6)
C18 0.0355(8) 0.0461(9) 0.0769(12) 0.0108(8) 0.0111(8) -0.0059(7)
C16 0.0358(7) 0.0494(8) 0.0422(8) 0.0077(6) 0.0079(6) 0.0010(6)
C21 0.0638(10) 0.0498(9) 0.0405(8) -0.0084(7) 0.0076(7) -0.0140(8)
C11 0.0393(8) 0.0387(8) 0.0633(10) 0.0086(7) 0.0066(7) 0.0095(6)
C4 0.0627(11) 0.0338(8) 0.0581(10) 0.0063(7) 0.0012(8) -0.0103(7)
C12 0.0299(7) 0.0510(9) 0.0608(10) 0.0022(7) 0.0064(7) 0.0054(6)
C9 0.0358(8) 0.0582(10) 0.0363(7) -0.0007(6) 0.0095(6) -0.0124(7)
C3 0.0654(11) 0.0327(8) 0.0628(10) 0.0040(7) -0.0015(9) 0.0070(7)
C19 0.0407(8) 0.0504(9) 0.0661(11) -0.0087(8) 0.0066(7) -0.0086(7)
C17 0.0385(8) 0.0596(10) 0.0553(9) 0.0196(8) 0.0141(7) 0.0002(7)
C2 0.0437(8) 0.0439(9) 0.0609(10) 0.0051(7) 0.0007(7) 0.0085(7)

loop_
_atom_type_symbol
_atom_type_description
_atom_type_scat_dispersion_real
_atom_type_scat_dispersion_imag
_atom_type_scat_source
C C 0.0033 0.0016 'International Tables Vol C Tables 4.2.6.8 and 6.1.1.4'
H H 0.0000 0.0000 'International Tables Vol C Tables 4.2.6.8 and 6.1.1.4'
N N 0.0061 0.0033 'International Tables Vol C Tables 4.2.6.8 and 6.1.1.4'
O O 0.0106 0.0060 'International Tables Vol C Tables 4.2.6.8 and 6.1.1.4'

loop_
_geom_angle_atom_site_label_1
_geom_angle_atom_site_label_2
_geom_angle_atom_site_label_3
_geom_angle
_geom_angle_site_symmetry_1
_geom_angle_site_symmetry_3
_geom_angle_publ_flag
N2 N1 C15 118.72(10) . . ?
C13 N1 N2 112.01(10) . . ?
C13 N1 C15 128.22(11) . . ?
C9 O3 C5 121.88(11) . . ?
C14 N2 N1 107.91(10) . . ?
N2 C14 C10 113.14(12) . . ?
N2 C14 C21 121.73(12) . . ?
C21 C14 C10 125.09(12) . . ?
C20 C15 N1 120.09(12) . . ?
C20 C15 C16 120.08(13) . . ?
C16 C15 N1 119.82(12) . . ?
C6 C7 H7 107.9 . . ?
C6 C7 C10 119.38(10) . . ?
C6 C7 C8 111.09(11) . . ?
C10 C7 H7 107.9 . . ?
C8 C7 H7 107.9 . . ?
C8 C7 C10 102.17(11) . . ?
C1 C6 C7 124.47(12) . . ?
C1 C6 C5 117.42(13) . . ?
C5 C6 C7 118.02(12) . . ?
C14 C10 C7 116.47(10) . . ?
C14 C10 C13 100.88(10) . . ?
C14 C10 C11 111.16(12) . . ?
C7 C10 C11 103.29(10) . . ?
C13 C10 C7 114.59(11) . . ?
C13 C10 C11 110.69(11) . . ?
O1 C13 N1 127.30(12) . . ?
O1 C13 C10 126.66(12) . . ?
N1 C13 C10 105.99(11) . . ?
C6 C1 H1 119.4 . . ?
C2 C1 C6 121.15(13) . . ?
C2 C1 H1 119.4 . . ?
C12 C8 C7 112.91(12) . . ?
C12 C8 C9 125.38(13) . . ?
C9 C8 C7 121.65(13) . . ?
C6 C5 O3 123.26(13) . . ?
C4 C5 O3 114.76(13) . . ?
C4 C5 C6 121.94(14) . . ?
C15 C20 H20 120.3 . . ?
C15 C20 C19 119.47(14) . . ?
C19 C20 H20 120.3 . . ?
C19 C18 H18 120.3 . . ?
C17 C18 H18 120.3 . . ?
C17 C18 C19 119.40(14) . . ?
C15 C16 H16 120.4 . . ?
C17 C16 C15 119.28(15) . . ?
C17 C16 H16 120.4 . . ?
C14 C21 H21A 109.5 . . ?
C14 C21 H21B 109.5 . . ?
C14 C21 H21C 109.5 . . ?
H21A C21 H21B 109.5 . . ?
H21A C21 H21C 109.5 . . ?
H21B C21 H21C 109.5 . . ?
C10 C11 H11A 111.0 . . ?
C10 C11 H11B 111.0 . . ?
H11A C11 H11B 109.0 . . ?
C12 C11 C10 103.91(11) . . ?
C12 C11 H11A 111.0 . . ?
C12 C11 H11B 111.0 . . ?
C5 C4 H4 120.3 . . ?
C3 C4 C5 119.40(14) . . ?
C3 C4 H4 120.3 . . ?
C8 C12 C11 111.37(13) . . ?
C8 C12 H12 124.3 . . ?
C11 C12 H12 124.3 . . ?
O3 C9 C8 115.94(12) . . ?
O2 C9 O3 117.86(14) . . ?
O2 C9 C8 126.20(16) . . ?
C4 C3 H3 119.9 . . ?
C4 C3 C2 120.21(14) . . ?
C2 C3 H3 119.9 . . ?
C20 C19 H19 119.6 . . ?
C18 C19 C20 120.87(16) . . ?
C18 C19 H19 119.6 . . ?
C18 C17 C16 120.86(15) . . ?
C18 C17 H17 119.6 . . ?
C16 C17 H17 119.6 . . ?
C1 C2 H2 120.1 . . ?
C3 C2 C1 119.87(15) . . ?
C3 C2 H2 120.1 . . ?

loop_
_geom_bond_atom_site_label_1
_geom_bond_atom_site_label_2
_geom_bond_distance
_geom_bond_site_symmetry_2
_geom_bond_publ_flag
O1 C13 1.2097(16) . ?
N1 N2 1.4159(15) . ?
N1 C15 1.4220(17) . ?
N1 C13 1.3715(17) . ?
O3 C5 1.4043(17) . ?
O3 C9 1.3630(19) . ?
N2 C14 1.2816(17) . ?
C14 C10 1.5000(18) . ?
C14 C21 1.487(2) . ?
C15 C20 1.382(2) . ?
C15 C16 1.3881(19) . ?
C7 H7 0.9800 . ?
C7 C6 1.5012(18) . ?
C7 C10 1.5587(17) . ?
C7 C8 1.5036(18) . ?
C6 C1 1.3872(19) . ?
C6 C5 1.3892(18) . ?
C10 C13 1.5161(18) . ?
C10 C11 1.5598(19) . ?
C1 H1 0.9300 . ?
C1 C2 1.384(2) . ?
C8 C12 1.318(2) . ?
C8 C9 1.460(2) . ?
C5 C4 1.380(2) . ?
O2 C9 1.1971(17) . ?
C20 H20 0.9300 . ?
C20 C19 1.383(2) . ?
C18 H18 0.9300 . ?
C18 C19 1.374(2) . ?
C18 C17 1.374(2) . ?
C16 H16 0.9300 . ?
C16 C17 1.384(2) . ?
C21 H21A 0.9600 . ?
C21 H21B 0.9600 . ?
C21 H21C 0.9600 . ?
C11 H11A 0.9700 . ?
C11 H11B 0.9700 . ?
C11 C12 1.487(2) . ?
C4 H4 0.9300 . ?
C4 C3 1.373(2) . ?
C12 H12 0.9300 . ?
C3 H3 0.9300 . ?
C3 C2 1.379(2) . ?
C19 H19 0.9300 . ?
C17 H17 0.9300 . ?
C2 H2 0.9300 . ?

loop_
_geom_torsion_atom_site_label_1
_geom_torsion_atom_site_label_2
_geom_torsion_atom_site_label_3
_geom_torsion_atom_site_label_4
_geom_torsion
_geom_torsion_site_symmetry_1
_geom_torsion_site_symmetry_2
_geom_torsion_site_symmetry_3
_geom_torsion_site_symmetry_4
_geom_torsion_publ_flag
N1 N2 C14 C10 -2.67(15) . . . . ?
N1 N2 C14 C21 179.62(12) . . . . ?
N1 C15 C20 C19 176.22(13) . . . . ?
N1 C15 C16 C17 -176.93(12) . . . . ?
O3 C5 C4 C3 178.47(14) . . . . ?
N2 N1 C15 C20 165.79(12) . . . . ?
N2 N1 C15 C16 -15.62(17) . . . . ?
N2 N1 C13 O1 176.00(13) . . . . ?
N2 N1 C13 C10 -1.51(14) . . . . ?
N2 C14 C10 C7 126.41(12) . . . . ?
N2 C14 C10 C13 1.72(14) . . . . ?
N2 C14 C10 C11 -115.68(13) . . . . ?
C14 C10 C13 O1 -177.56(14) . . . . ?
C14 C10 C13 N1 -0.02(13) . . . . ?
C14 C10 C11 C12 -102.36(14) . . . . ?
C15 N1 N2 C14 171.90(11) . . . . ?
C15 N1 C13 O1 8.0(2) . . . . ?
C15 N1 C13 C10 -169.47(12) . . . . ?
C15 C20 C19 C18 1.2(2) . . . . ?
C15 C16 C17 C18 0.2(2) . . . . ?
C7 C6 C1 C2 -177.14(14) . . . . ?
C7 C6 C5 O3 -1.3(2) . . . . ?
C7 C6 C5 C4 176.49(14) . . . . ?
C7 C10 C13 O1 56.49(18) . . . . ?
C7 C10 C13 N1 -125.97(11) . . . . ?
C7 C10 C11 C12 23.27(15) . . . . ?
C7 C8 C12 C11 -2.04(19) . . . . ?
C7 C8 C9 O3 16.6(2) . . . . ?
C7 C8 C9 O2 -163.95(14) . . . . ?
C6 C7 C10 C14 -24.66(17) . . . . ?
C6 C7 C10 C13 92.72(14) . . . . ?
C6 C7 C10 C11 -146.80(12) . . . . ?
C6 C7 C8 C12 145.47(13) . . . . ?
C6 C7 C8 C9 -31.84(18) . . . . ?
C6 C1 C2 C3 1.3(2) . . . . ?
C6 C5 C4 C3 0.5(2) . . . . ?
C10 C7 C6 C1 -41.75(19) . . . . ?
C10 C7 C6 C5 141.84(13) . . . . ?
C10 C7 C8 C12 17.07(15) . . . . ?
C10 C7 C8 C9 -160.23(12) . . . . ?
C10 C11 C12 C8 -14.01(18) . . . . ?
C13 N1 N2 C14 2.67(15) . . . . ?
C13 N1 C15 C20 -27.0(2) . . . . ?
C13 N1 C15 C16 151.63(14) . . . . ?
C13 C10 C11 C12 146.38(12) . . . . ?
C1 C6 C5 O3 -178.01(12) . . . . ?
C1 C6 C5 C4 -0.2(2) . . . . ?
C8 C7 C6 C1 -160.21(13) . . . . ?
C8 C7 C6 C5 23.39(17) . . . . ?
C8 C7 C10 C14 98.28(13) . . . . ?
C8 C7 C10 C13 -144.34(11) . . . . ?
C8 C7 C10 C11 -23.85(13) . . . . ?
C5 O3 C9 C8 8.58(19) . . . . ?
C5 O3 C9 O2 -170.88(13) . . . . ?
C5 C6 C1 C2 -0.7(2) . . . . ?
C5 C4 C3 C2 0.1(3) . . . . ?
C20 C15 C16 C17 1.7(2) . . . . ?
C16 C15 C20 C19 -2.4(2) . . . . ?
C21 C14 C10 C7 -55.97(18) . . . . ?
C21 C14 C10 C13 179.34(13) . . . . ?
C21 C14 C10 C11 61.94(17) . . . . ?
C11 C10 C13 O1 -59.81(18) . . . . ?
C11 C10 C13 N1 117.72(12) . . . . ?
C4 C3 C2 C1 -1.0(3) . . . . ?
C12 C8 C9 O3 -160.31(15) . . . . ?
C12 C8 C9 O2 19.1(3) . . . . ?
C9 O3 C5 C6 -16.8(2) . . . . ?
C9 O3 C5 C4 165.27(14) . . . . ?
C9 C8 C12 C11 175.14(14) . . . . ?
C19 C18 C17 C16 -1.4(2) . . . . ?
C17 C18 C19 C20 0.6(2) . . . . ?
